data_7001616
loop_
_publ_author_name
'Zhao, Dan'
'Zhang, Hao'
'Xie, Zhi'
'Zhang, Wei-Long'
'Yang, Song-Ling'
'Cheng, Wen-Dan'

_publ_section_title
;
 Syntheses, crystal and electronic structures of compounds AM(PO4)2 (A
 = Sr, M = Ti, Sn; A = Ba, M = Sn)
;
_journal_issue 27
_journal_name_full 'Dalton Transactions'
_journal_page_first 5310
_journal_page_last 5318
_journal_paper_doi 10.1039/b822336j
_journal_year 2009
_chemical_formula_sum 'Ba O8 P2 Sn'
_chemical_formula_weight 445.97
_chemical_name_common 'Barium Tin Diphosphate'
_chemical_name_systematic
;
Barium Tin Diphosphate
;
_space_group_IT_number 12
_symmetry_cell_setting monoclinic
_symmetry_space_group_name_Hall '-C 2y'
_symmetry_space_group_name_H-M 'C 1 2/m 1'
_atom_sites_solution_hydrogens none
_atom_sites_solution_primary direct
_atom_sites_solution_secondary difmap
_audit_creation_method SHELXL-97
_cell_angle_alpha 90.00
_cell_angle_beta 94.561(4)
_cell_angle_gamma 90.00
_cell_formula_units_Z 2
_cell_length_a 8.214(2)
_cell_length_b 5.2456(13)
_cell_length_c 7.8938(19)
_cell_measurement_reflns_used 482
_cell_measurement_temperature 293(2)
_cell_measurement_theta_max 25.02
_cell_measurement_theta_min 2.54
_cell_volume 339.05(14)
_computing_cell_refinement 'Bruker SMART'
_computing_data_collection 'Bruker SMART'
_computing_data_reduction 'Bruker SAINT'
_computing_molecular_graphics 'Bruker SHELXTL'
_computing_publication_material 'Bruker SHELXTL'
_computing_structure_refinement 'SHELXL-97 (Sheldrick, 1997)'
_computing_structure_solution 'SHELXS-97 (Sheldrick, 1990)'
_diffrn_ambient_temperature 293(2)
_diffrn_measured_fraction_theta_full 0.994
_diffrn_measured_fraction_theta_max 0.994
_diffrn_measurement_device_type 'CCD area detector'
_diffrn_measurement_method 'phi and omega scans'
_diffrn_radiation_monochromator graphite
_diffrn_radiation_source 'fine-focus sealed tube'
_diffrn_radiation_type MoK\a
_diffrn_radiation_wavelength 0.71073
_diffrn_reflns_av_R_equivalents 0.0313
_diffrn_reflns_av_sigmaI/netI 0.0262
_diffrn_reflns_limit_h_max 10
_diffrn_reflns_limit_h_min -4
_diffrn_reflns_limit_k_max 6
_diffrn_reflns_limit_k_min -6
_diffrn_reflns_limit_l_max 8
_diffrn_reflns_limit_l_min -9
_diffrn_reflns_number 940
_diffrn_reflns_theta_full 25.72
_diffrn_reflns_theta_max 25.72
_diffrn_reflns_theta_min 2.59
_diffrn_standards_decay_% 0
_diffrn_standards_interval_count 0
_diffrn_standards_interval_time .
_diffrn_standards_number 0
_exptl_absorpt_coefficient_mu 9.934
_exptl_absorpt_correction_T_max 1.000000
_exptl_absorpt_correction_T_min 0.439011
_exptl_absorpt_correction_type empirical
_exptl_absorpt_process_details 'SADABS (Sheldrick, 1996)'
_exptl_crystal_colour colorless
_exptl_crystal_density_diffrn 4.369
_exptl_crystal_density_method 'not measured'
_exptl_crystal_description prism
_exptl_crystal_F_000 400
_exptl_crystal_size_max 0.160
_exptl_crystal_size_mid 0.120
_exptl_crystal_size_min 0.100
_refine_diff_density_max 0.813
_refine_diff_density_min -1.594
_refine_diff_density_rms 0.252
_refine_ls_extinction_coef 0.221(11)
_refine_ls_extinction_expression Fc^*^=kFc[1+0.001xFc^2^\l^3^/sin(2\q)]^-1/4^
_refine_ls_extinction_method SHELXL
_refine_ls_goodness_of_fit_ref 1.064
_refine_ls_hydrogen_treatment none
_refine_ls_matrix_type full
_refine_ls_number_parameters 37
_refine_ls_number_reflns 360
_refine_ls_number_restraints 0
_refine_ls_restrained_S_all 1.064
_refine_ls_R_factor_all 0.0253
_refine_ls_R_factor_gt 0.0244
_refine_ls_shift/su_max 0.000
_refine_ls_shift/su_mean 0.000
_refine_ls_structure_factor_coef Fsqd
_refine_ls_weighting_details 'calc w=1/[\s^2^(Fo^2^)+(0.0510P)^2^+1.2734P] where P=(Fo^2^+2Fc^2^)/3'
_refine_ls_weighting_scheme calc
_refine_ls_wR_factor_gt 0.0698
_refine_ls_wR_factor_ref 0.0712
_reflns_number_gt 346
_reflns_number_total 360
_reflns_threshold_expression >2sigma(I)
_cod_data_source_file b822336j.txt
_cod_data_source_block BaSnP2O8
_cod_original_cell_volume 339.04(14)
_cod_original_sg_symbol_H-M 'C 2/m'
_cod_database_code 7001616

loop_
_symmetry_equiv_pos_as_xyz
'x, y, z'
'-x, y, -z'
'x+1/2, y+1/2, z'
'-x+1/2, y+1/2, -z'
'-x, -y, -z'
'x, -y, z'
'-x+1/2, -y+1/2, -z'
'x+1/2, -y+1/2, z'

loop_
_atom_site_label
_atom_site_type_symbol
_atom_site_fract_x
_atom_site_fract_y
_atom_site_fract_z
_atom_site_U_iso_or_equiv
_atom_site_adp_type
_atom_site_occupancy
_atom_site_symmetry_multiplicity
_atom_site_calc_flag
_atom_site_refinement_flags
_atom_site_disorder_assembly
_atom_site_disorder_group
Ba1 Ba 0.0000 1.0000 0.0000 0.0114(4) Uani 1 4 d S . .
Sn1 Sn 0.0000 1.0000 0.5000 0.0053(4) Uani 1 4 d S . .
P1 P 0.12946(17) 0.5000 0.29232(17) 0.0077(5) Uani 1 2 d S . .
O1 O 0.0210(3) 0.7400(5) 0.3112(3) 0.0108(8) Uani 1 1 d . . .
O2 O 0.2602(4) 0.5000 0.4408(5) 0.0110(9) Uani 1 2 d S . .
O3 O 0.1872(5) 0.5000 0.1162(5) 0.0145(10) Uani 1 2 d S . .

loop_
_atom_site_aniso_label
_atom_site_aniso_U_11
_atom_site_aniso_U_22
_atom_site_aniso_U_33
_atom_site_aniso_U_23
_atom_site_aniso_U_13
_atom_site_aniso_U_12
Ba1 0.0125(5) 0.0158(5) 0.0057(5) 0.000 -0.0001(3) 0.000
Sn1 0.0054(5) 0.0061(5) 0.0039(5) 0.000 -0.0031(3) 0.000
P1 0.0075(8) 0.0080(8) 0.0074(7) 0.000 -0.0013(5) 0.000
O1 0.0115(14) 0.0123(16) 0.0072(16) -0.0019(12) -0.0069(11) 0.0040(11)
O2 0.006(2) 0.0155(19) 0.0100(18) 0.000 -0.0063(17) 0.000
O3 0.014(2) 0.020(2) 0.0091(19) 0.000 0.0013(17) 0.000

loop_
_atom_type_symbol
_atom_type_description
_atom_type_scat_dispersion_real
_atom_type_scat_dispersion_imag
_atom_type_scat_source
O O 0.0106 0.0060 'International Tables Vol C Tables 4.2.6.8 and 6.1.1.4'
P P 0.1023 0.0942 'International Tables Vol C Tables 4.2.6.8 and 6.1.1.4'
Sn Sn -0.6537 1.4246 'International Tables Vol C Tables 4.2.6.8 and 6.1.1.4'
Ba Ba -0.3244 2.2819 'International Tables Vol C Tables 4.2.6.8 and 6.1.1.4'

loop_
_geom_angle_atom_site_label_1
_geom_angle_atom_site_label_2
_geom_angle_atom_site_label_3
_geom_angle
_geom_angle_site_symmetry_1
_geom_angle_site_symmetry_3
_geom_angle_publ_flag
O3 Ba1 O3 180.0 3_455 7_565 ?
O3 Ba1 O1 107.06(9) 3_455 2 ?
O3 Ba1 O1 72.94(9) 7_565 2 ?
O3 Ba1 O1 72.94(9) 3_455 6_575 ?
O3 Ba1 O1 107.06(9) 7_565 6_575 ?
O1 Ba1 O1 180.00(5) 2 6_575 ?
O3 Ba1 O1 72.94(9) 3_455 . ?
O3 Ba1 O1 107.06(9) 7_565 . ?
O1 Ba1 O1 121.77(11) 2 . ?
O1 Ba1 O1 58.23(11) 6_575 . ?
O3 Ba1 O1 107.06(9) 3_455 5_575 ?
O3 Ba1 O1 72.94(9) 7_565 5_575 ?
O1 Ba1 O1 58.23(11) 2 5_575 ?
O1 Ba1 O1 121.77(11) 6_575 5_575 ?
O1 Ba1 O1 180.00(11) . 5_575 ?
O3 Ba1 O3 110.22(8) 3_455 1_565 ?
O3 Ba1 O3 69.78(8) 7_565 1_565 ?
O1 Ba1 O3 131.07(9) 2 1_565 ?
O1 Ba1 O3 48.93(9) 6_575 1_565 ?
O1 Ba1 O3 98.97(9) . 1_565 ?
O1 Ba1 O3 81.03(9) 5_575 1_565 ?
O3 Ba1 O3 69.78(8) 3_455 5_565 ?
O3 Ba1 O3 110.22(8) 7_565 5_565 ?
O1 Ba1 O3 48.93(9) 2 5_565 ?
O1 Ba1 O3 131.07(9) 6_575 5_565 ?
O1 Ba1 O3 81.03(9) . 5_565 ?
O1 Ba1 O3 98.97(9) 5_575 5_565 ?
O3 Ba1 O3 180.0 1_565 5_565 ?
O3 Ba1 O3 110.22(8) 3_455 . ?
O3 Ba1 O3 69.78(8) 7_565 . ?
O1 Ba1 O3 81.03(9) 2 . ?
O1 Ba1 O3 98.97(9) 6_575 . ?
O1 Ba1 O3 48.93(9) . . ?
O1 Ba1 O3 131.07(9) 5_575 . ?
O3 Ba1 O3 113.28(13) 1_565 . ?
O3 Ba1 O3 66.72(13) 5_565 . ?
O3 Ba1 O3 69.78(8) 3_455 5_575 ?
O3 Ba1 O3 110.22(8) 7_565 5_575 ?
O1 Ba1 O3 98.97(9) 2 5_575 ?
O1 Ba1 O3 81.03(9) 6_575 5_575 ?
O1 Ba1 O3 131.07(9) . 5_575 ?
O1 Ba1 O3 48.93(9) 5_575 5_575 ?
O3 Ba1 O3 66.72(13) 1_565 5_575 ?
O3 Ba1 O3 113.28(13) 5_565 5_575 ?
O3 Ba1 O3 180.0 . 5_575 ?
O3 Ba1 P1 91.26(6) 3_455 1_565 ?
O3 Ba1 P1 88.74(6) 7_565 1_565 ?
O1 Ba1 P1 155.68(5) 2 1_565 ?
O1 Ba1 P1 24.32(5) 6_575 1_565 ?
O1 Ba1 P1 78.36(6) . 1_565 ?
O1 Ba1 P1 101.64(6) 5_575 1_565 ?
O3 Ba1 P1 24.62(7) 1_565 1_565 ?
O3 Ba1 P1 155.38(7) 5_565 1_565 ?
O3 Ba1 P1 107.98(7) . 1_565 ?
O3 Ba1 P1 72.02(7) 5_575 1_565 ?
O3 Ba1 P1 88.74(6) 3_455 5_565 ?
O3 Ba1 P1 91.26(6) 7_565 5_565 ?
O1 Ba1 P1 24.32(5) 2 5_565 ?
O1 Ba1 P1 155.68(5) 6_575 5_565 ?
O1 Ba1 P1 101.64(6) . 5_565 ?
O1 Ba1 P1 78.36(6) 5_575 5_565 ?
O3 Ba1 P1 155.38(7) 1_565 5_565 ?
O3 Ba1 P1 24.62(7) 5_565 5_565 ?
O3 Ba1 P1 72.02(7) . 5_565 ?
O3 Ba1 P1 107.98(7) 5_575 5_565 ?
P1 Ba1 P1 180.0 1_565 5_565 ?
O2 Sn1 O2 180.0 3_455 7_566 ?
O2 Sn1 O1 88.17(11) 3_455 . ?
O2 Sn1 O1 91.83(11) 7_566 . ?
O2 Sn1 O1 91.83(11) 3_455 5_576 ?
O2 Sn1 O1 88.17(11) 7_566 5_576 ?
O1 Sn1 O1 180.000(1) . 5_576 ?
O2 Sn1 O1 91.83(11) 3_455 2_556 ?
O2 Sn1 O1 88.17(11) 7_566 2_556 ?
O1 Sn1 O1 95.96(15) . 2_556 ?
O1 Sn1 O1 84.04(15) 5_576 2_556 ?
O2 Sn1 O1 88.17(11) 3_455 6_575 ?
O2 Sn1 O1 91.83(11) 7_566 6_575 ?
O1 Sn1 O1 84.04(15) . 6_575 ?
O1 Sn1 O1 95.96(15) 5_576 6_575 ?
O1 Sn1 O1 180.0 2_556 6_575 ?
O2 Sn1 Ba1 98.98(11) 3_455 1_556 ?
O2 Sn1 Ba1 81.02(11) 7_566 1_556 ?
O1 Sn1 Ba1 137.57(8) . 1_556 ?
O1 Sn1 Ba1 42.43(8) 5_576 1_556 ?
O1 Sn1 Ba1 42.43(8) 2_556 1_556 ?
O1 Sn1 Ba1 137.57(8) 6_575 1_556 ?
O2 Sn1 Ba1 81.02(11) 3_455 . ?
O2 Sn1 Ba1 98.98(11) 7_566 . ?
O1 Sn1 Ba1 42.43(8) . . ?
O1 Sn1 Ba1 137.57(8) 5_576 . ?
O1 Sn1 Ba1 137.57(8) 2_556 . ?
O1 Sn1 Ba1 42.43(8) 6_575 . ?
Ba1 Sn1 Ba1 180.0 1_556 . ?
O3 P1 O2 117.1(2) . . ?
O3 P1 O1 108.28(15) . 6_565 ?
O2 P1 O1 107.44(14) . 6_565 ?
O3 P1 O1 108.28(15) . . ?
O2 P1 O1 107.44(14) . . ?
O1 P1 O1 108.0(2) 6_565 . ?
O3 P1 Ba1 60.40(10) . 1_545 ?
O2 P1 Ba1 130.31(5) . 1_545 ?
O1 P1 Ba1 47.90(10) 6_565 1_545 ?
O1 P1 Ba1 120.59(11) . 1_545 ?
O3 P1 Ba1 60.40(10) . . ?
O2 P1 Ba1 130.31(5) . . ?
O1 P1 Ba1 120.59(11) 6_565 . ?
O1 P1 Ba1 47.90(10) . . ?
Ba1 P1 Ba1 93.60(4) 1_545 . ?
P1 O1 Sn1 133.94(16) . . ?
P1 O1 Ba1 107.78(13) . . ?
Sn1 O1 Ba1 108.20(11) . . ?
P1 O2 Sn1 143.5(2) . 3_545 ?
P1 O3 Ba1 132.0(2) . 3_545 ?
P1 O3 Ba1 94.98(12) . 1_545 ?
Ba1 O3 Ba1 110.22(8) 3_545 1_545 ?
P1 O3 Ba1 94.98(12) . . ?
Ba1 O3 Ba1 110.22(8) 3_545 . ?
Ba1 O3 Ba1 113.28(13) 1_545 . ?

loop_
_geom_bond_atom_site_label_1
_geom_bond_atom_site_label_2
_geom_bond_distance
_geom_bond_site_symmetry_2
_geom_bond_publ_flag
Ba1 O3 2.796(4) 3_455 ?
Ba1 O3 2.796(4) 7_565 ?
Ba1 O1 2.803(3) 2 ?
Ba1 O1 2.803(3) 6_575 ?
Ba1 O1 2.803(3) . ?
Ba1 O1 2.803(3) 5_575 ?
Ba1 O3 3.140(2) 1_565 ?
Ba1 O3 3.140(2) 5_565 ?
Ba1 O3 3.140(2) . ?
Ba1 O3 3.140(2) 5_575 ?
Ba1 P1 3.5978(11) 1_565 ?
Ba1 P1 3.5978(11) 5_565 ?
Sn1 O2 1.988(4) 3_455 ?
Sn1 O2 1.988(4) 7_566 ?
Sn1 O1 2.038(3) . ?
Sn1 O1 2.038(3) 5_576 ?
Sn1 O1 2.038(3) 2_556 ?
Sn1 O1 2.038(3) 6_575 ?
Sn1 Ba1 3.9469(10) 1_556 ?
P1 O3 1.504(4) . ?
P1 O2 1.525(4) . ?
P1 O1 1.556(3) 6_565 ?
P1 O1 1.556(3) . ?
P1 Ba1 3.5978(11) 1_545 ?
O2 Sn1 1.988(4) 3_545 ?
O3 Ba1 2.796(4) 3_545 ?
O3 Ba1 3.140(2) 1_545 ?
